data_4515504
loop_
_publ_author_name
'Liang, Qiuming'
'Sheng, Kai'
'Salmon, Andrew'
'Zhou, Vivian Yue'
'Song, Datong'

_publ_section_title
;
 Active Iron(II) Catalysts toward gem-Specific Dimerization of Terminal
 Alkynes
;
_journal_issue 2
_journal_name_full 'ACS Catalysis'
_journal_page_first 810
_journal_paper_doi 10.1021/acscatal.8b03552
_journal_volume 9
_journal_year 2018
_chemical_formula_sum 'C37 H40 Fe N2'
_chemical_formula_weight 568.56
_space_group_crystal_system monoclinic
_space_group_IT_number 14
_space_group_name_Hall '-P 2ybc'
_space_group_name_H-M_alt 'P 1 21/c 1'
_atom_sites_solution_hydrogens geom
_audit_creation_method SHELXL-2016/6
_cell_angle_alpha 90
_cell_angle_beta 105.365(3)
_cell_angle_gamma 90
_cell_formula_units_Z 4
_cell_length_a 12.6310(11)
_cell_length_b 15.5444(12)
_cell_length_c 16.5595(14)
_cell_measurement_reflns_used 23909
_cell_measurement_temperature 150(2)
_cell_measurement_theta_max 27.521
_cell_measurement_theta_min 2.124
_cell_volume 3135.1(5)
_computing_structure_refinement 'SHELXL-2016/6 (Sheldrick, 2016)'
_diffrn_ambient_temperature 150(2)
_diffrn_measured_fraction_theta_full 1.000
_diffrn_measured_fraction_theta_max 0.991
_diffrn_measurement_device_type 'Bruker Kappa Apex II'
_diffrn_measurement_method 'omega and phi scans'
_diffrn_radiation_type MoK\a
_diffrn_radiation_wavelength 0.71073
_diffrn_reflns_av_R_equivalents 0.0901
_diffrn_reflns_av_unetI/netI 0.1173
_diffrn_reflns_Laue_measured_fraction_full 1.000
_diffrn_reflns_Laue_measured_fraction_max 0.991
_diffrn_reflns_limit_h_max 16
_diffrn_reflns_limit_h_min -15
_diffrn_reflns_limit_k_max 19
_diffrn_reflns_limit_k_min -20
_diffrn_reflns_limit_l_max 21
_diffrn_reflns_limit_l_min -21
_diffrn_reflns_number 23909
_diffrn_reflns_point_group_measured_fraction_full 1.000
_diffrn_reflns_point_group_measured_fraction_max 0.991
_diffrn_reflns_theta_full 25.242
_diffrn_reflns_theta_max 27.521
_diffrn_reflns_theta_min 2.124
_exptl_absorpt_coefficient_mu 0.508
_exptl_absorpt_correction_T_max 0.7456
_exptl_absorpt_correction_T_min 0.6009
_exptl_absorpt_correction_type multi-scan
_exptl_absorpt_process_details SADABS
_exptl_crystal_colour yellow
_exptl_crystal_density_diffrn 1.205
_exptl_crystal_description plate
_exptl_crystal_F_000 1208
_exptl_crystal_size_max 0.6
_exptl_crystal_size_mid 0.3
_exptl_crystal_size_min 0.05
_refine_diff_density_max 0.433
_refine_diff_density_min -0.447
_refine_diff_density_rms 0.064
_refine_ls_extinction_method none
_refine_ls_goodness_of_fit_ref 0.974
_refine_ls_hydrogen_treatment constr
_refine_ls_matrix_type full
_refine_ls_number_parameters 369
_refine_ls_number_reflns 7156
_refine_ls_number_restraints 0
_refine_ls_restrained_S_all 0.974
_refine_ls_R_factor_all 0.1401
_refine_ls_R_factor_gt 0.0569
_refine_ls_shift/su_max 0.008
_refine_ls_shift/su_mean 0.000
_refine_ls_structure_factor_coef Fsqd
_refine_ls_weighting_details 'w=1/[\s^2^(Fo^2^)+(0.0532P)^2^] where P=(Fo^2^+2Fc^2^)/3'
_refine_ls_weighting_scheme calc
_refine_ls_wR_factor_gt 0.1075
_refine_ls_wR_factor_ref 0.1325
_reflns_Friedel_coverage 0.000
_reflns_number_gt 3767
_reflns_number_total 7156
_reflns_threshold_expression 'I > 2\s(I)'
_cod_data_source_file cs8b03552_si_009.cif
_cod_data_source_block 8
_cod_original_sg_symbol_H-M 'P 21/c'
_cod_database_code 4515504
_shelx_shelxl_version_number 2016/6
_shelx_space_group_comment
;
The symmetry employed for this shelxl refinement is uniquely defined
by the following loop, which should always be used as a source of
symmetry information in preference to the above space-group names.
They are only intended as comments.
;

loop_
_space_group_symop_operation_xyz
'x, y, z'
'-x, y+1/2, -z+1/2'
'-x, -y, -z'
'x, -y-1/2, z-1/2'

loop_
_atom_site_label
_atom_site_type_symbol
_atom_site_fract_x
_atom_site_fract_y
_atom_site_fract_z
_atom_site_U_iso_or_equiv
_atom_site_adp_type
_atom_site_occupancy
_atom_site_site_symmetry_order
_atom_site_calc_flag
_atom_site_refinement_flags_posn
_atom_site_refinement_flags_adp
Fe1 Fe 0.64940(3) 0.44236(3) 0.80547(3) 0.02770(14) Uani 1 1 d . .
N1 N 0.6732(2) 0.39483(15) 0.98840(15) 0.0282(6) Uani 1 1 d . .
C1 C 0.6585(2) 0.45319(18) 0.92447(18) 0.0264(7) Uani 1 1 d . .
N2 N 0.6331(2) 0.52733(15) 0.96061(15) 0.0310(6) Uani 1 1 d . .
C2 C 0.6560(3) 0.4320(2) 1.0607(2) 0.0371(8) Uani 1 1 d . .
H2A H 0.661288 0.403844 1.112546 0.045 Uiso 1 1 calc R U
C3 C 0.6303(3) 0.5151(2) 1.0430(2) 0.0359(8) Uani 1 1 d . .
H3A H 0.613712 0.557062 1.079506 0.043 Uiso 1 1 calc R U
C4 C 0.7122(3) 0.30694(19) 0.98738(19) 0.0300(7) Uani 1 1 d . .
C5 C 0.6418(3) 0.24334(19) 0.94399(19) 0.0322(8) Uani 1 1 d . .
C6 C 0.6821(3) 0.1592(2) 0.9489(2) 0.0377(8) Uani 1 1 d . .
H6A H 0.636624 0.115180 0.918064 0.045 Uiso 1 1 calc R U
C7 C 0.7868(3) 0.1377(2) 0.9975(2) 0.0405(9) Uani 1 1 d . .
C8 C 0.8535(3) 0.2031(2) 1.0400(2) 0.0414(9) Uani 1 1 d . .
H8A H 0.925381 0.189552 1.072798 0.050 Uiso 1 1 calc R U
C9 C 0.8176(3) 0.2882(2) 1.03571(19) 0.0347(8) Uani 1 1 d . .
C10 C 0.5255(3) 0.2613(2) 0.8949(2) 0.0441(9) Uani 1 1 d . .
H10A H 0.495444 0.210668 0.861417 0.066 Uiso 1 1 calc R U
H10B H 0.524455 0.310568 0.857779 0.066 Uiso 1 1 calc R U
H10C H 0.480954 0.274410 0.933627 0.066 Uiso 1 1 calc R U
C11 C 0.8260(3) 0.0452(2) 1.0057(2) 0.0547(11) Uani 1 1 d . .
H11A H 0.784140 0.012005 0.957503 0.082 Uiso 1 1 calc R U
H11B H 0.815095 0.020396 1.057350 0.082 Uiso 1 1 calc R U
H11C H 0.904221 0.043365 1.007705 0.082 Uiso 1 1 calc R U
C12 C 0.8946(3) 0.3568(2) 1.0840(2) 0.0493(10) Uani 1 1 d . .
H12A H 0.879218 0.411765 1.054136 0.074 Uiso 1 1 calc R U
H12B H 0.970769 0.339967 1.088863 0.074 Uiso 1 1 calc R U
H12C H 0.883324 0.362974 1.140013 0.074 Uiso 1 1 calc R U
C13 C 0.6150(3) 0.61052(19) 0.9183(2) 0.0375(8) Uani 1 1 d . .
H13A H 0.544676 0.634588 0.923901 0.045 Uiso 1 1 calc R U
H13B H 0.607803 0.601588 0.857929 0.045 Uiso 1 1 calc R U
C14 C 0.7053(3) 0.67559(19) 0.9518(2) 0.0308(7) Uani 1 1 d . .
C15 C 0.7980(3) 0.6593(2) 1.0144(3) 0.0527(10) Uani 1 1 d . .
H15A H 0.809068 0.603698 1.039045 0.063 Uiso 1 1 calc R U
C16 C 0.8760(3) 0.7228(2) 1.0424(3) 0.0656(12) Uani 1 1 d . .
H16A H 0.939789 0.710232 1.086145 0.079 Uiso 1 1 calc R U
C17 C 0.8624(4) 0.8032(3) 1.0080(3) 0.0645(12) Uani 1 1 d . .
H17A H 0.914832 0.847163 1.028780 0.077 Uiso 1 1 calc R U
C18 C 0.7725(4) 0.8194(3) 0.9436(3) 0.0809(15) Uani 1 1 d . .
H18A H 0.763813 0.874257 0.917439 0.097 Uiso 1 1 calc R U
C19 C 0.6937(3) 0.7569(2) 0.9157(2) 0.0593(11) Uani 1 1 d . .
H19A H 0.630737 0.769699 0.871341 0.071 Uiso 1 1 calc R U
C20 C 0.4903(3) 0.4513(2) 0.77279(18) 0.0310(7) Uani 1 1 d . .
C21 C 0.3926(3) 0.4538(2) 0.75705(19) 0.0361(8) Uani 1 1 d . .
C22 C 0.2744(3) 0.4526(2) 0.74154(19) 0.0368(8) Uani 1 1 d . .
C23 C 0.2191(3) 0.3784(3) 0.7556(2) 0.0600(11) Uani 1 1 d . .
H23A H 0.259603 0.327791 0.775844 0.072 Uiso 1 1 calc R U
C24 C 0.1059(4) 0.3779(4) 0.7402(3) 0.0820(16) Uani 1 1 d . .
H24A H 0.069957 0.326922 0.750239 0.098 Uiso 1 1 calc R U
C25 C 0.0456(4) 0.4487(5) 0.7112(3) 0.0874(19) Uani 1 1 d . .
H25A H -0.032178 0.447053 0.699381 0.105 Uiso 1 1 calc R U
C26 C 0.0983(4) 0.5231(4) 0.6989(3) 0.0736(14) Uani 1 1 d . .
H26A H 0.056718 0.573551 0.680183 0.088 Uiso 1 1 calc R U
C27 C 0.2107(3) 0.5250(3) 0.7136(2) 0.0522(10) Uani 1 1 d . .
H27A H 0.245539 0.576955 0.704492 0.063 Uiso 1 1 calc R U
C28 C 0.6875(3) 0.3772(2) 0.70433(19) 0.0336(8) Uani 1 1 d . .
C29 C 0.7769(2) 0.36592(19) 0.77651(19) 0.0294(7) Uani 1 1 d . .
C30 C 0.8189(2) 0.4496(2) 0.80366(19) 0.0330(8) Uani 1 1 d . .
C31 C 0.7613(3) 0.5114(2) 0.7458(2) 0.0369(8) Uani 1 1 d . .
C32 C 0.6780(3) 0.4683(2) 0.6859(2) 0.0382(8) Uani 1 1 d . .
C33 C 0.6183(3) 0.3066(2) 0.6539(2) 0.0564(11) Uani 1 1 d . .
H33A H 0.657436 0.281022 0.615978 0.085 Uiso 1 1 calc R U
H33B H 0.548442 0.330737 0.621066 0.085 Uiso 1 1 calc R U
H33C H 0.604158 0.262321 0.691789 0.085 Uiso 1 1 calc R U
C34 C 0.8232(3) 0.2804(2) 0.8115(2) 0.0439(9) Uani 1 1 d . .
H34A H 0.876977 0.260839 0.782386 0.066 Uiso 1 1 calc R U
H34B H 0.763687 0.238200 0.803590 0.066 Uiso 1 1 calc R U
H34C H 0.859124 0.286471 0.871450 0.066 Uiso 1 1 calc R U
C35 C 0.9146(3) 0.4673(2) 0.8788(2) 0.0496(10) Uani 1 1 d . .
H35A H 0.982286 0.471648 0.860799 0.074 Uiso 1 1 calc R U
H35B H 0.921382 0.420327 0.919287 0.074 Uiso 1 1 calc R U
H35C H 0.901976 0.521554 0.905032 0.074 Uiso 1 1 calc R U
C36 C 0.7849(3) 0.6074(2) 0.7496(3) 0.0623(12) Uani 1 1 d . .
H36A H 0.839248 0.620104 0.718530 0.093 Uiso 1 1 calc R U
H36B H 0.813811 0.625097 0.808087 0.093 Uiso 1 1 calc R U
H36C H 0.716985 0.638934 0.724493 0.093 Uiso 1 1 calc R U
C37 C 0.5957(3) 0.5066(3) 0.6112(2) 0.0612(12) Uani 1 1 d . .
H37A H 0.614156 0.489208 0.559666 0.092 Uiso 1 1 calc R U
H37B H 0.597661 0.569498 0.615594 0.092 Uiso 1 1 calc R U
H37C H 0.521940 0.485973 0.609804 0.092 Uiso 1 1 calc R U

loop_
_atom_site_aniso_label
_atom_site_aniso_U_11
_atom_site_aniso_U_22
_atom_site_aniso_U_33
_atom_site_aniso_U_23
_atom_site_aniso_U_13
_atom_site_aniso_U_12
Fe1 0.0200(2) 0.0359(3) 0.0269(2) -0.0032(2) 0.00559(17) -0.0004(2)
N1 0.0299(15) 0.0273(14) 0.0280(14) -0.0035(12) 0.0085(12) -0.0058(12)
C1 0.0163(15) 0.0295(17) 0.0323(17) -0.0036(15) 0.0047(13) -0.0039(14)
N2 0.0353(16) 0.0302(14) 0.0275(14) -0.0042(13) 0.0083(12) -0.0037(12)
C2 0.043(2) 0.043(2) 0.0277(17) -0.0045(17) 0.0129(15) -0.0066(17)
C3 0.042(2) 0.0372(19) 0.0285(18) -0.0103(17) 0.0099(15) -0.0034(16)
C4 0.0329(19) 0.0295(17) 0.0298(17) -0.0005(15) 0.0122(15) -0.0063(15)
C5 0.0313(19) 0.0343(18) 0.0313(18) -0.0010(16) 0.0090(15) -0.0085(15)
C6 0.046(2) 0.0324(18) 0.0348(19) -0.0044(17) 0.0106(17) -0.0122(17)
C7 0.051(2) 0.036(2) 0.037(2) 0.0050(17) 0.0153(18) 0.0009(18)
C8 0.037(2) 0.047(2) 0.037(2) 0.0051(19) 0.0035(17) 0.0018(18)
C9 0.0328(19) 0.0377(19) 0.0312(18) 0.0034(16) 0.0044(15) -0.0078(16)
C10 0.034(2) 0.0372(19) 0.056(2) -0.0050(18) 0.0031(18) -0.0096(16)
C11 0.071(3) 0.036(2) 0.056(2) 0.0073(19) 0.015(2) 0.0095(19)
C12 0.041(2) 0.051(2) 0.048(2) 0.0009(19) -0.0026(18) -0.0093(18)
C13 0.034(2) 0.0366(19) 0.041(2) 0.0012(17) 0.0097(16) 0.0035(16)
C14 0.0276(18) 0.0276(17) 0.0390(19) -0.0022(16) 0.0118(15) 0.0057(15)
C15 0.038(2) 0.035(2) 0.077(3) 0.010(2) 0.000(2) 0.0031(18)
C16 0.039(2) 0.054(2) 0.088(3) 0.006(3) -0.010(2) -0.009(2)
C17 0.071(3) 0.054(3) 0.065(3) -0.004(2) 0.012(2) -0.028(2)
C18 0.121(4) 0.039(2) 0.067(3) 0.009(2) -0.002(3) -0.022(3)
C19 0.074(3) 0.039(2) 0.051(2) 0.003(2) -0.007(2) -0.003(2)
C20 0.0267(18) 0.0410(19) 0.0266(17) -0.0125(16) 0.0092(14) -0.0107(15)
C21 0.034(2) 0.043(2) 0.0312(18) -0.0056(17) 0.0079(15) -0.0021(17)
C22 0.0237(17) 0.058(2) 0.0276(17) -0.0081(18) 0.0054(14) 0.0010(17)
C23 0.045(3) 0.072(3) 0.060(3) -0.003(2) 0.009(2) -0.015(2)
C24 0.043(3) 0.139(5) 0.063(3) -0.009(3) 0.012(2) -0.045(3)
C25 0.025(2) 0.194(6) 0.041(3) -0.017(4) 0.0039(19) -0.003(4)
C26 0.039(3) 0.124(4) 0.050(3) -0.018(3) -0.001(2) 0.026(3)
C27 0.038(2) 0.071(3) 0.044(2) -0.005(2) 0.0039(18) 0.012(2)
C28 0.0253(18) 0.044(2) 0.0311(18) -0.0033(17) 0.0073(15) 0.0009(16)
C29 0.0237(17) 0.0310(17) 0.0352(18) -0.0002(16) 0.0109(14) 0.0022(14)
C30 0.0242(17) 0.043(2) 0.0332(18) -0.0004(18) 0.0097(14) -0.0022(16)
C31 0.036(2) 0.0391(19) 0.042(2) 0.0013(18) 0.0214(17) -0.0002(17)
C32 0.035(2) 0.055(2) 0.0276(18) 0.0100(17) 0.0138(15) 0.0156(17)
C33 0.046(2) 0.073(3) 0.050(2) -0.026(2) 0.0109(19) -0.009(2)
C34 0.037(2) 0.045(2) 0.052(2) 0.0006(19) 0.0165(18) 0.0078(17)
C35 0.0240(19) 0.072(3) 0.051(2) -0.008(2) 0.0067(17) -0.0109(18)
C36 0.076(3) 0.042(2) 0.084(3) 0.006(2) 0.048(3) -0.001(2)
C37 0.054(3) 0.093(3) 0.040(2) 0.012(2) 0.0173(19) 0.030(2)

loop_
_atom_type_symbol
_atom_type_description
_atom_type_scat_dispersion_real
_atom_type_scat_dispersion_imag
_atom_type_scat_source
C C 0.0033 0.0016 'International Tables Vol C Tables 4.2.6.8 and 6.1.1.4'
H H 0.0000 0.0000 'International Tables Vol C Tables 4.2.6.8 and 6.1.1.4'
Fe Fe 0.3463 0.8444 'International Tables Vol C Tables 4.2.6.8 and 6.1.1.4'
N N 0.0061 0.0033 'International Tables Vol C Tables 4.2.6.8 and 6.1.1.4'

loop_
_geom_angle_atom_site_label_1
_geom_angle_atom_site_label_2
_geom_angle_atom_site_label_3
_geom_angle
C20 Fe1 C1 93.15(12)
C20 Fe1 C28 104.43(12)
C1 Fe1 C28 151.03(12)
C20 Fe1 C32 98.28(13)
C1 Fe1 C32 159.70(13)
C28 Fe1 C32 39.69(12)
C20 Fe1 C30 162.14(12)
C1 Fe1 C30 102.53(12)
C28 Fe1 C30 65.08(12)
C32 Fe1 C30 64.25(13)
C20 Fe1 C29 139.15(12)
C1 Fe1 C29 115.14(12)
C28 Fe1 C29 38.82(11)
C32 Fe1 C29 65.14(12)
C30 Fe1 C29 38.83(11)
C20 Fe1 C31 125.36(13)
C1 Fe1 C31 122.48(12)
C28 Fe1 C31 64.65(12)
C32 Fe1 C31 37.81(12)
C30 Fe1 C31 37.84(11)
C29 Fe1 C31 64.12(11)
C1 N1 C2 111.6(2)
C1 N1 C4 126.2(2)
C2 N1 C4 121.9(2)
N1 C1 N2 102.6(2)
N1 C1 Fe1 133.1(2)
N2 C1 Fe1 123.6(2)
C1 N2 C3 112.5(3)
C1 N2 C13 124.0(2)
C3 N2 C13 123.4(3)
C3 C2 N1 107.0(3)
C3 C2 H2A 126.5
N1 C2 H2A 126.5
C2 C3 N2 106.2(3)
C2 C3 H3A 126.9
N2 C3 H3A 126.9
C9 C4 C5 122.0(3)
C9 C4 N1 117.8(3)
C5 C4 N1 120.0(3)
C4 C5 C6 117.4(3)
C4 C5 C10 123.0(3)
C6 C5 C10 119.5(3)
C7 C6 C5 122.1(3)
C7 C6 H6A 118.9
C5 C6 H6A 118.9
C8 C7 C6 118.2(3)
C8 C7 C11 120.6(3)
C6 C7 C11 121.1(3)
C7 C8 C9 121.6(3)
C7 C8 H8A 119.2
C9 C8 H8A 119.2
C4 C9 C8 118.5(3)
C4 C9 C12 122.5(3)
C8 C9 C12 119.0(3)
C5 C10 H10A 109.5
C5 C10 H10B 109.5
H10A C10 H10B 109.5
C5 C10 H10C 109.5
H10A C10 H10C 109.5
H10B C10 H10C 109.5
C7 C11 H11A 109.5
C7 C11 H11B 109.5
H11A C11 H11B 109.5
C7 C11 H11C 109.5
H11A C11 H11C 109.5
H11B C11 H11C 109.5
C9 C12 H12A 109.5
C9 C12 H12B 109.5
H12A C12 H12B 109.5
C9 C12 H12C 109.5
H12A C12 H12C 109.5
H12B C12 H12C 109.5
N2 C13 C14 114.1(3)
N2 C13 H13A 108.7
C14 C13 H13A 108.7
N2 C13 H13B 108.7
C14 C13 H13B 108.7
H13A C13 H13B 107.6
C15 C14 C19 117.8(3)
C15 C14 C13 124.3(3)
C19 C14 C13 117.8(3)
C14 C15 C16 120.8(3)
C14 C15 H15A 119.6
C16 C15 H15A 119.6
C17 C16 C15 120.9(4)
C17 C16 H16A 119.6
C15 C16 H16A 119.6
C18 C17 C16 118.8(4)
C18 C17 H17A 120.6
C16 C17 H17A 120.6
C17 C18 C19 120.8(4)
C17 C18 H18A 119.6
C19 C18 H18A 119.6
C18 C19 C14 120.8(4)
C18 C19 H19A 119.6
C14 C19 H19A 119.6
C21 C20 Fe1 175.9(3)
C20 C21 C22 176.5(4)
C27 C22 C23 116.9(3)
C27 C22 C21 121.8(3)
C23 C22 C21 121.3(3)
C24 C23 C22 120.7(4)
C24 C23 H23A 119.6
C22 C23 H23A 119.6
C25 C24 C23 121.2(5)
C25 C24 H24A 119.4
C23 C24 H24A 119.4
C24 C25 C26 119.1(4)
C24 C25 H25A 120.4
C26 C25 H25A 120.4
C25 C26 C27 120.7(4)
C25 C26 H26A 119.7
C27 C26 H26A 119.7
C26 C27 C22 121.3(4)
C26 C27 H27A 119.3
C22 C27 H27A 119.3
C29 C28 C32 107.6(3)
C29 C28 C33 126.2(3)
C32 C28 C33 126.2(3)
C29 C28 Fe1 71.97(17)
C32 C28 Fe1 71.06(18)
C33 C28 Fe1 124.4(2)
C28 C29 C30 107.3(3)
C28 C29 C34 125.1(3)
C30 C29 C34 127.4(3)
C28 C29 Fe1 69.21(17)
C30 C29 Fe1 70.48(16)
C34 C29 Fe1 129.7(2)
C31 C30 C29 108.9(3)
C31 C30 C35 126.1(3)
C29 C30 C35 124.9(3)
C31 C30 Fe1 73.15(18)
C29 C30 Fe1 70.69(16)
C35 C30 Fe1 125.4(2)
C32 C31 C30 107.9(3)
C32 C31 C36 126.7(3)
C30 C31 C36 125.4(3)
C32 C31 Fe1 68.67(18)
C30 C31 Fe1 69.01(17)
C36 C31 Fe1 127.0(2)
C31 C32 C28 108.1(3)
C31 C32 C37 127.8(3)
C28 C32 C37 124.0(3)
C31 C32 Fe1 73.52(18)
C28 C32 Fe1 69.25(17)
C37 C32 Fe1 125.7(2)
C28 C33 H33A 109.5
C28 C33 H33B 109.5
H33A C33 H33B 109.5
C28 C33 H33C 109.5
H33A C33 H33C 109.5
H33B C33 H33C 109.5
C29 C34 H34A 109.5
C29 C34 H34B 109.5
H34A C34 H34B 109.5
C29 C34 H34C 109.5
H34A C34 H34C 109.5
H34B C34 H34C 109.5
C30 C35 H35A 109.5
C30 C35 H35B 109.5
H35A C35 H35B 109.5
C30 C35 H35C 109.5
H35A C35 H35C 109.5
H35B C35 H35C 109.5
C31 C36 H36A 109.5
C31 C36 H36B 109.5
H36A C36 H36B 109.5
C31 C36 H36C 109.5
H36A C36 H36C 109.5
H36B C36 H36C 109.5
C32 C37 H37A 109.5
C32 C37 H37B 109.5
H37A C37 H37B 109.5
C32 C37 H37C 109.5
H37A C37 H37C 109.5
H37B C37 H37C 109.5

loop_
_geom_bond_atom_site_label_1
_geom_bond_atom_site_label_2
_geom_bond_distance
Fe1 C20 1.943(3)
Fe1 C1 1.950(3)
Fe1 C28 2.119(3)
Fe1 C32 2.143(3)
Fe1 C30 2.152(3)
Fe1 C29 2.155(3)
Fe1 C31 2.206(3)
N1 C1 1.369(4)
N1 C2 1.397(4)
N1 C4 1.454(4)
C1 N2 1.375(3)
N2 C3 1.386(4)
N2 C13 1.459(4)
C2 C3 1.346(4)
C2 H2A 0.9500
C3 H3A 0.9500
C4 C9 1.390(4)
C4 C5 1.395(4)
C5 C6 1.398(4)
C5 C10 1.504(4)
C6 C7 1.395(4)
C6 H6A 0.9500
C7 C8 1.387(4)
C7 C11 1.515(4)
C8 C9 1.394(4)
C8 H8A 0.9500
C9 C12 1.520(4)
C10 H10A 0.9800
C10 H10B 0.9800
C10 H10C 0.9800
C11 H11A 0.9800
C11 H11B 0.9800
C11 H11C 0.9800
C12 H12A 0.9800
C12 H12B 0.9800
C12 H12C 0.9800
C13 C14 1.516(4)
C13 H13A 0.9900
C13 H13B 0.9900
C14 C15 1.366(4)
C14 C19 1.389(4)
C15 C16 1.385(5)
C15 H15A 0.9500
C16 C17 1.366(5)
C16 H16A 0.9500
C17 C18 1.360(5)
C17 H17A 0.9500
C18 C19 1.378(5)
C18 H18A 0.9500
C19 H19A 0.9500
C20 C21 1.192(4)
C21 C22 1.447(4)
C22 C27 1.390(5)
C22 C23 1.400(5)
C23 C24 1.383(5)
C23 H23A 0.9500
C24 C25 1.351(6)
C24 H24A 0.9500
C25 C26 1.376(6)
C25 H25A 0.9500
C26 C27 1.376(5)
C26 H26A 0.9500
C27 H27A 0.9500
C28 C29 1.421(4)
C28 C32 1.447(4)
C28 C33 1.510(4)
C29 C30 1.432(4)
C29 C34 1.505(4)
C30 C31 1.414(4)
C30 C35 1.512(4)
C31 C32 1.410(4)
C31 C36 1.519(4)
C32 C37 1.511(4)
C33 H33A 0.9800
C33 H33B 0.9800
C33 H33C 0.9800
C34 H34A 0.9800
C34 H34B 0.9800
C34 H34C 0.9800
C35 H35A 0.9800
C35 H35B 0.9800
C35 H35C 0.9800
C36 H36A 0.9800
C36 H36B 0.9800
C36 H36C 0.9800
C37 H37A 0.9800
C37 H37B 0.9800
C37 H37C 0.9800

loop_
_geom_torsion_atom_site_label_1
_geom_torsion_atom_site_label_2
_geom_torsion_atom_site_label_3
_geom_torsion_atom_site_label_4
_geom_torsion
C2 N1 C1 N2 0.7(3)
C4 N1 C1 N2 -173.5(3)
C2 N1 C1 Fe1 -170.1(2)
C4 N1 C1 Fe1 15.6(4)
N1 C1 N2 C3 -1.0(3)
Fe1 C1 N2 C3 171.0(2)
N1 C1 N2 C13 176.9(2)
Fe1 C1 N2 C13 -11.1(4)
C1 N1 C2 C3 -0.2(3)
C4 N1 C2 C3 174.3(3)
N1 C2 C3 N2 -0.4(3)
C1 N2 C3 C2 0.9(4)
C13 N2 C3 C2 -177.0(3)
C1 N1 C4 C9 108.1(3)
C2 N1 C4 C9 -65.6(4)
C1 N1 C4 C5 -76.6(4)
C2 N1 C4 C5 109.6(3)
C9 C4 C5 C6 -1.7(5)
N1 C4 C5 C6 -176.7(3)
C9 C4 C5 C10 176.8(3)
N1 C4 C5 C10 1.7(5)
C4 C5 C6 C7 2.5(5)
C10 C5 C6 C7 -176.0(3)
C5 C6 C7 C8 -2.1(5)
C5 C6 C7 C11 176.4(3)
C6 C7 C8 C9 0.8(5)
C11 C7 C8 C9 -177.7(3)
C5 C4 C9 C8 0.5(5)
N1 C4 C9 C8 175.7(3)
C5 C4 C9 C12 -179.4(3)
N1 C4 C9 C12 -4.2(4)
C7 C8 C9 C4 -0.1(5)
C7 C8 C9 C12 179.8(3)
C1 N2 C13 C14 -109.3(3)
C3 N2 C13 C14 68.4(4)
N2 C13 C14 C15 1.6(5)
N2 C13 C14 C19 -179.1(3)
C19 C14 C15 C16 1.8(6)
C13 C14 C15 C16 -178.9(4)
C14 C15 C16 C17 -0.2(7)
C15 C16 C17 C18 -2.2(7)
C16 C17 C18 C19 2.9(7)
C17 C18 C19 C14 -1.2(7)
C15 C14 C19 C18 -1.2(6)
C13 C14 C19 C18 179.5(4)
C27 C22 C23 C24 1.4(5)
C21 C22 C23 C24 -179.8(3)
C22 C23 C24 C25 0.1(7)
C23 C24 C25 C26 -1.8(7)
C24 C25 C26 C27 1.9(7)
C25 C26 C27 C22 -0.4(6)
C23 C22 C27 C26 -1.3(5)
C21 C22 C27 C26 179.9(3)
C32 C28 C29 C30 2.1(3)
C33 C28 C29 C30 179.6(3)
Fe1 C28 C29 C30 -60.5(2)
C32 C28 C29 C34 -172.9(3)
C33 C28 C29 C34 4.7(5)
Fe1 C28 C29 C34 124.6(3)
C32 C28 C29 Fe1 62.5(2)
C33 C28 C29 Fe1 -119.9(3)
C28 C29 C30 C31 -3.9(3)
C34 C29 C30 C31 170.9(3)
Fe1 C29 C30 C31 -63.6(2)
C28 C29 C30 C35 179.9(3)
C34 C29 C30 C35 -5.3(5)
Fe1 C29 C30 C35 120.2(3)
C28 C29 C30 Fe1 59.7(2)
C34 C29 C30 Fe1 -125.5(3)
C29 C30 C31 C32 4.3(3)
C35 C30 C31 C32 -179.6(3)
Fe1 C30 C31 C32 -57.7(2)
C29 C30 C31 C36 -176.8(3)
C35 C30 C31 C36 -0.6(5)
Fe1 C30 C31 C36 121.2(3)
C29 C30 C31 Fe1 62.0(2)
C35 C30 C31 Fe1 -121.8(3)
C30 C31 C32 C28 -3.0(4)
C36 C31 C32 C28 178.1(3)
Fe1 C31 C32 C28 -60.9(2)
C30 C31 C32 C37 -179.4(3)
C36 C31 C32 C37 1.7(5)
Fe1 C31 C32 C37 122.7(3)
C30 C31 C32 Fe1 58.0(2)
C36 C31 C32 Fe1 -121.0(3)
C29 C28 C32 C31 0.6(4)
C33 C28 C32 C31 -177.0(3)
Fe1 C28 C32 C31 63.7(2)
C29 C28 C32 C37 177.1(3)
C33 C28 C32 C37 -0.5(5)
Fe1 C28 C32 C37 -119.8(3)
C29 C28 C32 Fe1 -63.1(2)
C33 C28 C32 Fe1 119.3(3)
